data_4104012
loop_
_publ_author_name
'Fu-Te Tsai'
'Ting-Shen Kuo'
'Wen-Feng Liaw'

_publ_section_title
;
 Dinitrosyl Iron Complexes (DNICs) Bearing O-Bound Nitrito Ligand:
 Reversible Transformation between the Six-Coordinate
 {Fe(NO)2}9[(1-MeIm)2(\h2-ONO)Fe(NO)2] (g= 2.013) and Four-Coordinate
 {Fe(NO)2}9[(1-MeIm)(ONO)Fe(NO)2] (g= 2.03)
;
_journal_name_full 'Journal of the American Chemical Society'
_journal_page_first 3426
_journal_page_last 3427
_journal_paper_doi 10.1021/ja808743g
_journal_volume 131
_journal_year 2009
_chemical_formula_moiety 'C22 H21 Fe N4 O2 P'
_chemical_formula_sum 'C22 H21 Fe N4 O2 P'
_chemical_formula_weight 460.25
_chemical_name_systematic
;
 ?
;
_space_group_IT_number 14
_symmetry_cell_setting monoclinic
_symmetry_space_group_name_Hall '-P 2yn'
_symmetry_space_group_name_H-M 'P 1 21/n 1'
_atom_sites_solution_hydrogens geom
_atom_sites_solution_primary direct
_atom_sites_solution_secondary difmap
_audit_creation_method SHELXL-97
_cell_angle_alpha 90.00
_cell_angle_beta 92.5210(10)
_cell_angle_gamma 90.00
_cell_formula_units_Z 4
_cell_length_a 9.5191(2)
_cell_length_b 19.0746(4)
_cell_length_c 13.2434(3)
_cell_measurement_reflns_used 14287
_cell_measurement_temperature 200(2)
_cell_measurement_theta_max 25.35
_cell_measurement_theta_min 2.037
_cell_volume 2402.32(9)
_computing_cell_refinement 'HKL Scalepack (Otwinowski & Minor 1997)'
_computing_data_collection 'Collect (Nonius BV, 1997-2000)'
_computing_data_reduction 'HKL Denzo and Scalepack'
_computing_molecular_graphics 'Ortep-3 for Windows (Farrugia, 1997)'
_computing_publication_material 'WinGX publication routines (Farrugia, 1999)'
_computing_structure_refinement 'SHELXL-97 (Sheldrick, 1997)'
_computing_structure_solution 'SHELXS-86 (Sheldrick, 1986)'
_diffrn_ambient_temperature 200(2)
_diffrn_detector_area_resol_mean 9
_diffrn_measured_fraction_theta_full 0.991
_diffrn_measured_fraction_theta_max 0.991
_diffrn_measurement_device_type KappaCCD
_diffrn_measurement_method 'CCD rotation images, thick slices'
_diffrn_radiation_monochromator graphite
_diffrn_radiation_source 'fine-focus sealed tube'
_diffrn_radiation_type MoK\a
_diffrn_radiation_wavelength 0.71073
_diffrn_reflns_av_R_equivalents 0.0368
_diffrn_reflns_av_sigmaI/netI 0.0440
_diffrn_reflns_limit_h_max 11
_diffrn_reflns_limit_h_min -11
_diffrn_reflns_limit_k_max 22
_diffrn_reflns_limit_k_min -22
_diffrn_reflns_limit_l_max 12
_diffrn_reflns_limit_l_min -15
_diffrn_reflns_number 14989
_diffrn_reflns_theta_full 25.24
_diffrn_reflns_theta_max 25.24
_diffrn_reflns_theta_min 2.14
_exptl_absorpt_coefficient_mu 0.718
_exptl_absorpt_correction_T_max 0.9129
_exptl_absorpt_correction_T_min 0.7774
_exptl_absorpt_correction_type multi-scan
_exptl_absorpt_process_details
;
 ?
;
_exptl_crystal_colour black
_exptl_crystal_density_diffrn 1.273
_exptl_crystal_density_method 'not measured'
_exptl_crystal_description prism
_exptl_crystal_F_000 952
_exptl_crystal_size_max 0.23
_exptl_crystal_size_mid 0.19
_exptl_crystal_size_min 0.15
_refine_diff_density_max 0.539
_refine_diff_density_min -0.543
_refine_diff_density_rms 0.151
_refine_ls_extinction_coef 0.030(2)
_refine_ls_extinction_expression Fc^*^=kFc[1+0.001xFc^2^\l^3^/sin(2\q)]^-1/4^
_refine_ls_extinction_method SHELXL
_refine_ls_goodness_of_fit_ref 1.130
_refine_ls_hydrogen_treatment fixed
_refine_ls_matrix_type full
_refine_ls_number_parameters 272
_refine_ls_number_reflns 4306
_refine_ls_number_restraints 0
_refine_ls_restrained_S_all 1.130
_refine_ls_R_factor_all 0.0617
_refine_ls_R_factor_gt 0.0508
_refine_ls_shift/su_max 0.000
_refine_ls_shift/su_mean 0.000
_refine_ls_structure_factor_coef Fsqd
_refine_ls_weighting_details 'calc w=1/[\s^2^(Fo^2^)+(0.0846P)^2^+0.4354P] where P=(Fo^2^+2Fc^2^)/3'
_refine_ls_weighting_scheme calc
_refine_ls_wR_factor_gt 0.1418
_refine_ls_wR_factor_ref 0.1474
_reflns_number_gt 3496
_reflns_number_total 4306
_reflns_threshold_expression >2sigma(I)
_cod_data_source_file ja808743g_si_004.cif
_cod_data_source_block 8315
_cod_original_sg_symbol_H-M 'P 21/n'
_cod_database_code 4104012

loop_
_symmetry_equiv_pos_as_xyz
'x, y, z'
'-x+1/2, y+1/2, -z+1/2'
'-x, -y, -z'
'x-1/2, -y-1/2, z-1/2'

loop_
_atom_site_label
_atom_site_type_symbol
_atom_site_fract_x
_atom_site_fract_y
_atom_site_fract_z
_atom_site_U_iso_or_equiv
_atom_site_adp_type
_atom_site_occupancy
_atom_site_symmetry_multiplicity
_atom_site_calc_flag
_atom_site_refinement_flags
Fe1 Fe 0.75253(4) 0.10126(2) 0.16728(3) 0.0362(2) Uani 1 1 d .
P1 P 0.73020(7) 0.19257(4) 0.05811(6) 0.0308(2) Uani 1 1 d .
O1 O 0.5678(3) 0.13111(19) 0.3242(2) 0.0864(10) Uani 1 1 d .
O2 O 0.6798(5) -0.02060(16) 0.0550(3) 0.1157(14) Uani 1 1 d .
N1 N 0.6576(3) 0.12168(15) 0.2646(2) 0.0486(7) Uani 1 1 d .
N2 N 0.7172(3) 0.02972(14) 0.1027(2) 0.0565(8) Uani 1 1 d .
N3 N 0.9665(3) 0.10499(12) 0.1916(2) 0.0386(6) Uani 1 1 d .
N4 N 1.1831(3) 0.06612(14) 0.2075(2) 0.0454(7) Uani 1 1 d .
C1 C 1.0504(3) 0.05150(17) 0.1783(3) 0.0481(8) Uani 1 1 d .
H1 H 1.0209 0.0086 0.1516 0.058 Uiso 1 1 calc R
C2 C 1.3024(4) 0.0175(2) 0.2062(4) 0.0706(12) Uani 1 1 d .
H2A H 1.3866 0.0412 0.2297 0.106 Uiso 1 1 calc R
H2B H 1.3134 0.0011 0.1384 0.106 Uiso 1 1 calc R
H2C H 1.2854 -0.0217 0.2495 0.106 Uiso 1 1 calc R
C3 C 1.1855(3) 0.13328(19) 0.2426(3) 0.0516(9) Uani 1 1 d .
H3 H 1.2635 0.1580 0.2681 0.062 Uiso 1 1 calc R
C4 C 1.0511(3) 0.15664(17) 0.2327(3) 0.0472(8) Uani 1 1 d .
H4 H 1.0209 0.2010 0.2510 0.057 Uiso 1 1 calc R
C5 C 0.7984(3) 0.17561(14) -0.0665(2) 0.0330(6) Uani 1 1 d .
C6 C 0.7231(3) 0.18740(17) -0.1564(2) 0.0445(8) Uani 1 1 d .
H6 H 0.6305 0.2028 -0.1554 0.053 Uiso 1 1 calc R
C7 C 0.7845(4) 0.17652(19) -0.2481(3) 0.0533(9) Uani 1 1 d .
H7 H 0.7330 0.1847 -0.3083 0.064 Uiso 1 1 calc R
C8 C 0.9209(4) 0.15376(18) -0.2502(3) 0.0544(9) Uani 1 1 d .
H8 H 0.9626 0.1478 -0.3118 0.065 Uiso 1 1 calc R
C9 C 0.9966(3) 0.13972(18) -0.1612(3) 0.0503(8) Uani 1 1 d .
H9 H 1.0883 0.1230 -0.1628 0.060 Uiso 1 1 calc R
C10 C 0.9354(3) 0.15067(17) -0.0699(3) 0.0433(8) Uani 1 1 d .
H10 H 0.9865 0.1413 -0.0100 0.052 Uiso 1 1 calc R
C11 C 0.8133(3) 0.27630(14) 0.0944(2) 0.0333(7) Uani 1 1 d .
C12 C 0.8855(3) 0.31798(16) 0.0280(3) 0.0438(8) Uani 1 1 d .
H12 H 0.8961 0.3031 -0.0381 0.053 Uiso 1 1 calc R
C13 C 0.9418(4) 0.38144(18) 0.0599(3) 0.0577(10) Uani 1 1 d .
H13 H 0.9908 0.4091 0.0155 0.069 Uiso 1 1 calc R
C14 C 0.9251(4) 0.40370(19) 0.1582(3) 0.0635(11) Uani 1 1 d .
H14 H 0.9609 0.4469 0.1791 0.076 Uiso 1 1 calc R
C15 C 0.8562(3) 0.36255(19) 0.2250(3) 0.0527(9) Uani 1 1 d .
H15 H 0.8471 0.3773 0.2913 0.063 Uiso 1 1 calc R
C16 C 0.8001(3) 0.29878(17) 0.1931(2) 0.0420(7) Uani 1 1 d .
H16 H 0.7533 0.2709 0.2383 0.050 Uiso 1 1 calc R
C17 C 0.5483(3) 0.21819(15) 0.0287(2) 0.0326(6) Uani 1 1 d .
C18 C 0.5115(3) 0.28478(16) -0.0059(3) 0.0424(8) Uani 1 1 d .
H18 H 0.5805 0.3189 -0.0116 0.051 Uiso 1 1 calc R
C19 C 0.3721(3) 0.30058(16) -0.0320(3) 0.0472(8) Uani 1 1 d .
H19 H 0.3479 0.3452 -0.0549 0.057 Uiso 1 1 calc R
C20 C 0.2700(3) 0.25026(18) -0.0239(3) 0.0454(8) Uani 1 1 d .
H20 H 0.1766 0.2610 -0.0409 0.055 Uiso 1 1 calc R
C21 C 0.3056(3) 0.18423(19) 0.0090(3) 0.0498(8) Uani 1 1 d .
H21 H 0.2365 0.1500 0.0137 0.060 Uiso 1 1 calc R
C22 C 0.4442(3) 0.16843(16) 0.0353(3) 0.0431(8) Uani 1 1 d .
H22 H 0.4675 0.1235 0.0578 0.052 Uiso 1 1 calc R

loop_
_atom_site_aniso_label
_atom_site_aniso_U_11
_atom_site_aniso_U_22
_atom_site_aniso_U_33
_atom_site_aniso_U_23
_atom_site_aniso_U_13
_atom_site_aniso_U_12
Fe1 0.0358(3) 0.0372(3) 0.0352(3) 0.00494(18) -0.0037(2) -0.00340(17)
P1 0.0275(4) 0.0344(4) 0.0303(4) 0.0007(3) -0.0004(3) -0.0012(3)
O1 0.0659(17) 0.134(3) 0.062(2) -0.0207(19) 0.0274(15) -0.0205(18)
O2 0.173(4) 0.0548(18) 0.115(3) -0.0185(18) -0.049(3) -0.023(2)
N1 0.0417(15) 0.0641(17) 0.0397(17) 0.0011(14) -0.0012(13) -0.0119(13)
N2 0.0670(18) 0.0379(15) 0.063(2) 0.0057(14) -0.0141(16) -0.0090(14)
N3 0.0380(13) 0.0380(13) 0.0392(16) 0.0031(11) -0.0054(12) 0.0014(10)
N4 0.0366(13) 0.0439(14) 0.0556(18) 0.0085(13) -0.0012(12) 0.0062(11)
C1 0.0442(18) 0.0401(17) 0.059(2) 0.0028(15) -0.0063(16) 0.0014(14)
C2 0.0458(19) 0.059(2) 0.106(4) 0.011(2) -0.001(2) 0.0136(17)
C3 0.0409(17) 0.055(2) 0.057(2) -0.0056(18) -0.0089(16) -0.0003(15)
C4 0.0425(17) 0.0481(18) 0.050(2) -0.0082(16) -0.0065(15) 0.0031(14)
C5 0.0341(14) 0.0303(13) 0.0343(17) 0.0015(12) 0.0003(12) -0.0039(11)
C6 0.0487(17) 0.0472(18) 0.0374(19) -0.0031(14) -0.0015(15) 0.0097(14)
C7 0.071(2) 0.056(2) 0.0325(19) -0.0028(15) -0.0001(17) 0.0052(18)
C8 0.072(2) 0.0519(19) 0.041(2) -0.0101(16) 0.0200(19) -0.0080(18)
C9 0.0407(17) 0.060(2) 0.051(2) -0.0075(18) 0.0118(16) -0.0018(16)
C10 0.0325(15) 0.0571(19) 0.040(2) -0.0018(15) 0.0022(14) -0.0035(14)
C11 0.0258(13) 0.0357(14) 0.0380(18) -0.0016(13) -0.0028(12) 0.0003(11)
C12 0.0403(16) 0.0474(17) 0.044(2) -0.0047(15) 0.0031(15) -0.0083(14)
C13 0.055(2) 0.0508(19) 0.067(3) -0.0056(18) 0.0097(19) -0.0202(17)
C14 0.053(2) 0.058(2) 0.079(3) -0.024(2) -0.003(2) -0.0173(18)
C15 0.0428(17) 0.065(2) 0.050(2) -0.0235(18) -0.0031(16) -0.0025(16)
C16 0.0352(15) 0.0504(18) 0.0403(19) -0.0041(15) 0.0013(14) 0.0020(14)
C17 0.0310(14) 0.0389(15) 0.0277(16) -0.0021(12) -0.0013(12) 0.0010(12)
C18 0.0376(16) 0.0374(16) 0.051(2) 0.0011(14) -0.0049(14) -0.0019(13)
C19 0.0411(17) 0.0403(17) 0.059(2) -0.0003(15) -0.0080(16) 0.0094(14)
C20 0.0303(15) 0.058(2) 0.048(2) -0.0067(16) -0.0078(14) 0.0085(14)
C21 0.0290(15) 0.063(2) 0.057(2) 0.0064(17) -0.0051(15) -0.0082(15)
C22 0.0363(16) 0.0430(17) 0.049(2) 0.0060(15) -0.0047(14) -0.0044(13)

loop_
_atom_type_symbol
_atom_type_description
_atom_type_scat_dispersion_real
_atom_type_scat_dispersion_imag
_atom_type_scat_source
C C 0.0033 0.0016 'International Tables Vol C Tables 4.2.6.8 and 6.1.1.4'
H H 0.0000 0.0000 'International Tables Vol C Tables 4.2.6.8 and 6.1.1.4'
Fe Fe 0.3463 0.8444 'International Tables Vol C Tables 4.2.6.8 and 6.1.1.4'
N N 0.0061 0.0033 'International Tables Vol C Tables 4.2.6.8 and 6.1.1.4'
O O 0.0106 0.0060 'International Tables Vol C Tables 4.2.6.8 and 6.1.1.4'
P P 0.1023 0.0942 'International Tables Vol C Tables 4.2.6.8 and 6.1.1.4'

loop_
_geom_angle_atom_site_label_1
_geom_angle_atom_site_label_2
_geom_angle_atom_site_label_3
_geom_angle
N2 Fe1 N1 119.80(15)
N2 Fe1 N3 106.91(13)
N1 Fe1 N3 116.28(12)
N2 Fe1 P1 107.20(11)
N1 Fe1 P1 106.08(11)
N3 Fe1 P1 97.95(7)
C17 P1 C5 103.08(13)
C17 P1 C11 102.53(12)
C5 P1 C11 102.95(13)
C17 P1 Fe1 113.78(10)
C5 P1 Fe1 114.36(9)
C11 P1 Fe1 118.27(10)
O1 N1 Fe1 167.5(3)
O2 N2 Fe1 174.4(3)
C1 N3 C4 105.2(3)
C1 N3 Fe1 123.9(2)
C4 N3 Fe1 130.6(2)
C1 N4 C3 107.3(3)
C1 N4 C2 126.0(3)
C3 N4 C2 126.6(3)
N3 C1 N4 111.8(3)
N3 C1 H1 124.1
N4 C1 H1 124.1
N4 C2 H2A 109.5
N4 C2 H2B 109.5
H2A C2 H2B 109.5
N4 C2 H2C 109.5
H2A C2 H2C 109.5
H2B C2 H2C 109.5
C4 C3 N4 105.9(3)
C4 C3 H3 127.0
N4 C3 H3 127.0
C3 C4 N3 109.7(3)
C3 C4 H4 125.1
N3 C4 H4 125.1
C6 C5 C10 118.7(3)
C6 C5 P1 123.9(2)
C10 C5 P1 117.4(2)
C5 C6 C7 120.5(3)
C5 C6 H6 119.7
C7 C6 H6 119.7
C8 C7 C6 120.1(3)
C8 C7 H7 120.0
C6 C7 H7 120.0
C7 C8 C9 120.2(3)
C7 C8 H8 119.9
C9 C8 H8 119.9
C8 C9 C10 119.6(3)
C8 C9 H9 120.2
C10 C9 H9 120.2
C9 C10 C5 120.8(3)
C9 C10 H10 119.6
C5 C10 H10 119.6
C16 C11 C12 119.2(3)
C16 C11 P1 117.4(2)
C12 C11 P1 123.4(2)
C13 C12 C11 120.2(3)
C13 C12 H12 119.9
C11 C12 H12 119.9
C12 C13 C14 119.8(3)
C12 C13 H13 120.1
C14 C13 H13 120.1
C15 C14 C13 120.6(3)
C15 C14 H14 119.7
C13 C14 H14 119.7
C14 C15 C16 119.6(3)
C14 C15 H15 120.2
C16 C15 H15 120.2
C11 C16 C15 120.6(3)
C11 C16 H16 119.7
C15 C16 H16 119.7
C22 C17 C18 118.6(3)
C22 C17 P1 118.7(2)
C18 C17 P1 122.5(2)
C19 C18 C17 120.2(3)
C19 C18 H18 119.9
C17 C18 H18 119.9
C20 C19 C18 120.0(3)
C20 C19 H19 120.0
C18 C19 H19 120.0
C21 C20 C19 120.1(3)
C21 C20 H20 120.0
C19 C20 H20 120.0
C20 C21 C22 120.0(3)
C20 C21 H21 120.0
C22 C21 H21 120.0
C17 C22 C21 121.0(3)
C17 C22 H22 119.5
C21 C22 H22 119.5

loop_
_geom_bond_atom_site_label_1
_geom_bond_atom_site_label_2
_geom_bond_distance
Fe1 N2 1.637(3)
Fe1 N1 1.653(3)
Fe1 N3 2.049(2)
Fe1 P1 2.2676(8)
P1 C17 1.825(3)
P1 C5 1.829(3)
P1 C11 1.837(3)
O1 N1 1.202(4)
O2 N2 1.195(4)
N3 C1 1.312(4)
N3 C4 1.370(4)
N4 C1 1.334(4)
N4 C3 1.362(4)
N4 C2 1.468(4)
C1 H1 0.9300
C2 H2A 0.9600
C2 H2B 0.9600
C2 H2C 0.9600
C3 C4 1.356(4)
C3 H3 0.9300
C4 H4 0.9300
C5 C6 1.381(4)
C5 C10 1.391(4)
C6 C7 1.387(5)
C6 H6 0.9300
C7 C8 1.371(5)
C7 H7 0.9300
C8 C9 1.380(5)
C8 H8 0.9300
C9 C10 1.381(4)
C9 H9 0.9300
C10 H10 0.9300
C11 C16 1.386(4)
C11 C12 1.389(4)
C12 C13 1.382(4)
C12 H12 0.9300
C13 C14 1.385(6)
C13 H13 0.9300
C14 C15 1.371(5)
C14 H14 0.9300
C15 C16 1.387(5)
C15 H15 0.9300
C16 H16 0.9300
C17 C22 1.378(4)
C17 C18 1.390(4)
C18 C19 1.390(4)
C18 H18 0.9300
C19 C20 1.374(5)
C19 H19 0.9300
C20 C21 1.371(5)
C20 H20 0.9300
C21 C22 1.383(4)
C21 H21 0.9300
C22 H22 0.9300
